data_4340951
loop_
_publ_author_name
'Reger, Daniel L.'
'Leitner, Andrew'
'Pellechia, Perry J.'
'Smith, Mark D.'

_publ_section_title
;
 Framework complexes of group 2 metals organized by homochiral rods and
 \p&#x00B7;&#x00B7;&#x00B7;\p stacking forces: a breathing supramolecular
 MOF.
;
_journal_issue 18
_journal_name_full 'Inorganic chemistry'
_journal_page_first 9932
_journal_page_last 9945
_journal_paper_doi 10.1021/ic501581c
_journal_volume 53
_journal_year 2014
_chemical_absolute_configuration ad
_chemical_formula_moiety 'C30 D2 H20 N2 O9 Sr, 2.98(D2 O)'
_chemical_formula_sum 'C30 H20 D7.97 N2 O11.99 Sr'
_chemical_formula_weight 703.96
_chemical_name_systematic
;
 ?
;
_space_group_crystal_system tetragonal
_space_group_IT_number 92
_space_group_name_Hall 'P 4abw 2nw'
_space_group_name_H-M_alt 'P 41 21 2'
_symmetry_space_group_name_Hall 'P 4abw 2nw'
_symmetry_space_group_name_H-M 'P 41 21 2'
_atom_sites_solution_hydrogens mixed
_atom_sites_solution_primary direct
_audit_creation_date 2014-03-04
_audit_creation_method
;
Olex2 1.2
(compiled 2014.02.28 svn.r2899 for OlexSys, GUI svn.r4781)
;
_cell_angle_alpha 90
_cell_angle_beta 90
_cell_angle_gamma 90
_cell_formula_units_Z 8
_cell_length_a 19.9537(10)
_cell_length_b 19.9537(10)
_cell_length_c 14.9778(15)
_cell_measurement_reflns_used 6830
_cell_measurement_temperature 100(2)
_cell_measurement_theta_max 22.336
_cell_measurement_theta_min 2.283
_cell_volume 5963.4(7)
_computing_cell_refinement 'SAINT v6.45A (Bruker, 2003)'
_computing_data_collection 'SMART v5.631 (Bruker, 2003)'
_computing_data_reduction 'SAINT v6.45A (Bruker, 2003)'
_computing_molecular_graphics 'Olex2 (Dolomanov et al., 2009)'
_computing_publication_material 'Olex2 (Dolomanov et al., 2009)'
_computing_structure_refinement 'ShelXL (Sheldrick, 2008)'
_computing_structure_solution 'ShelXS (Sheldrick, 2008)'
_diffrn_ambient_temperature 100(2)
_diffrn_measured_fraction_theta_full 1.000
_diffrn_measured_fraction_theta_max 0.999
_diffrn_measurement_device_type 'CCD area detector'
_diffrn_measurement_method 'phi and omega scans'
_diffrn_radiation_monochromator graphite
_diffrn_radiation_type MoK\a
_diffrn_radiation_wavelength 0.71073
_diffrn_reflns_av_R_equivalents 0.0784
_diffrn_reflns_av_unetI/netI 0.0416
_diffrn_reflns_Laue_measured_fraction_full 1.000
_diffrn_reflns_Laue_measured_fraction_max 0.999
_diffrn_reflns_limit_h_max 24
_diffrn_reflns_limit_h_min -24
_diffrn_reflns_limit_k_max 24
_diffrn_reflns_limit_k_min -24
_diffrn_reflns_limit_l_max 18
_diffrn_reflns_limit_l_min -18
_diffrn_reflns_number 53974
_diffrn_reflns_point_group_measured_fraction_full 1.000
_diffrn_reflns_point_group_measured_fraction_max 0.999
_diffrn_reflns_theta_full 25.000
_diffrn_reflns_theta_max 26.368
_diffrn_reflns_theta_min 1.443
_diffrn_source_current 37.0
_diffrn_source_power 1.739
_diffrn_source_voltage 47.0
_exptl_absorpt_coefficient_mu 1.877
_exptl_absorpt_correction_T_max 1
_exptl_absorpt_correction_T_min 0.631701
_exptl_absorpt_correction_type multi-scan
_exptl_absorpt_process_details
;
SADABS v.2.10 (Bruker,2003) was used for absorption correction.
R(int) was 0.0808 before and 0.0513 after correction.
The Ratio of minimum to maximum transmission is 0.6317.
The \l/2 correction factor is 0.0015.
;
_exptl_crystal_colour colorless
_exptl_crystal_density_diffrn 1.568
_exptl_crystal_density_method 'not measured'
_exptl_crystal_description bar
_exptl_crystal_F_000 2847
_exptl_crystal_size_max 0.46
_exptl_crystal_size_mid 0.2
_exptl_crystal_size_min 0.12
_refine_diff_density_max 0.842
_refine_diff_density_min -0.622
_refine_diff_density_rms 0.101
_refine_ls_abs_structure_details
;
 Flack x determined using 2208 quotients [(I+)-(I-)]/[(I+)+(I-)]
 (Parsons, Flack and Wagner, Acta Cryst. B69 (2013) 249-259).
;
_refine_ls_abs_structure_Flack -0.009(4)
_refine_ls_extinction_method none
_refine_ls_goodness_of_fit_ref 1.063
_refine_ls_hydrogen_treatment mixed
_refine_ls_matrix_type full
_refine_ls_number_parameters 395
_refine_ls_number_reflns 6091
_refine_ls_number_restraints 168
_refine_ls_restrained_S_all 1.056
_refine_ls_R_factor_all 0.0495
_refine_ls_R_factor_gt 0.0412
_refine_ls_shift/su_max 0.000
_refine_ls_shift/su_mean 0.000
_refine_ls_structure_factor_coef Fsqd
_refine_ls_weighting_details 'w=1/[\s^2^(Fo^2^)+(0.0652P)^2^+3.5568P] where P=(Fo^2^+2Fc^2^)/3'
_refine_ls_weighting_scheme calc
_refine_ls_wR_factor_gt 0.1027
_refine_ls_wR_factor_ref 0.1071
_reflns_Friedel_coverage 0.758
_reflns_Friedel_fraction_full 1.000
_reflns_Friedel_fraction_max 0.999
_reflns_number_gt 5482
_reflns_number_total 6091
_reflns_threshold_expression 'I > 2\s(I)'
_cod_data_source_file ic501581c_si_002.cif
_cod_data_source_block 3d8
_cod_depositor_comments 'Adding full bibliography for 4340945--4340952.cif.'
_cod_original_cell_volume 5963.4(8)
_cod_database_code 4340951
_shelxl_version_number 2014-1
_shelx_space_group_comment
;
The symmetry employed for this shelxl refinement is uniquely defined
by the following loop, which should always be used as a source of
symmetry information in preference to the above space-group names.
They are only intended as comments.
;
_olex2_refinement_description
;
1. Fixed Uiso
 At 1.2 times of:
  All C(H) groups
 At 1.5 times of:
  All C(H,H,H) groups, All O(H,H) groups
2. Shared sites
{O7A, O7B}
{O8A, O8B}
3. Restrained distances
 O9-D9B = O9-D9A
 0.84 with sigma of 0.015
 D9B-D9A
 1.3 with sigma of 0.04
4. Uiso/Uaniso restraints and constraints
Uanis(O7A) = Uanis(O7B)
Uanis(O8A) = Uanis(O8B)
Uiso(C28A) = Uiso(C28B)
Uiso(C30A) = Uiso(C30B)
Uiso(O4S) = Uiso(O5S) = Uiso(O1S) = Uiso(O2S) = Uiso(O3S) = Uiso(O6S) =
Uiso(O7S)
Uiso(C29A) = Uiso(C29B)
Uiso(N2A) = Uiso(N2B)
Uiso(C17A) = Uiso(C17B)
5. Same fragment restrains
{O1, O2, O3, O4, N1, C1, C2, C3, C4, C5, C6, C7, C8, C9, C10, C11, C12, C13,
C14, C15}
as
{O5A, O6A, O7A, O8A, N2A, C16A, C17A, C18A, C19A, C20A, C21A, C22A, C23A, C24A,
C25A, C26A, C27A, C28A, C29A, C30A}
{O1, O2, O3, O4, N1, C1, C2, C3, C4, C5, C6, C7, C8, C9, C10, C11, C12, C13,
C14, C15}
as
{O5B, O6B, O7B, O8B, N2B, C16B, C17B, C18B, C19B, C20B, C21B, C22B, C23B, C24B,
C25B, C26B, C27B, C28B, C29B, C30B}
6. Others
 Sof(O5B)=Sof(O6B)=Sof(O7B)=Sof(O8B)=Sof(N2B)=Sof(C16B)=Sof(C17B)=Sof(C18B)=
 Sof(C19B)=Sof(C20B)=Sof(C21B)=Sof(H21B)=Sof(C22B)=Sof(H22B)=Sof(C23B)=
 Sof(H23B)=Sof(C24B)=Sof(C25B)=Sof(H25B)=Sof(C26B)=Sof(H26B)=Sof(C27B)=
 Sof(H27B)=Sof(C28B)=Sof(H28B)=Sof(C29B)=Sof(H29D)=Sof(H29E)=Sof(H29F)=
 Sof(C30B)=1-FVAR(1)
 Sof(O5A)=Sof(O6A)=Sof(O7A)=Sof(O8A)=Sof(N2A)=Sof(C16A)=Sof(C17A)=Sof(C18A)=
 Sof(C19A)=Sof(C20A)=Sof(C21A)=Sof(H21A)=Sof(C22A)=Sof(H22A)=Sof(C23A)=
 Sof(H23A)=Sof(C24A)=Sof(C25A)=Sof(H25A)=Sof(C26A)=Sof(H26A)=Sof(C27A)=
 Sof(H27A)=Sof(C28A)=Sof(H28A)=Sof(C29A)=Sof(H29A)=Sof(H29B)=Sof(H29C)=
 Sof(C30A)=FVAR(1)
 Sof(O6S)=1-FVAR(2)
 Sof(O1S)=FVAR(2)
 Fixed Uiso: O1S(0.075) O2S(0.075) O3S(0.075) O4S(0.075) O5S(0.075) O6S(0.075)
 O7S(0.075) O8S(0.075)
7.a Ternary CH refined with riding coordinates:
 C13(H13), C28A(H28A), C28B(H28B)
7.b Aromatic/amide H refined with riding coordinates:
 C6(H6), C7(H7), C8(H8), C10(H10), C11(H11), C12(H12), C21A(H21A), C22A(H22A),
 C23A(H23A), C25A(H25A), C26A(H26A), C27A(H27A), C21B(H21B), C22B(H22B),
 C23B(H23B), C25B(H25B), C26B(H26B), C27B(H27B)
7.c Idealised Me refined as rotating group:
 C14(H14A,H14B,H14C), C29A(H29A,H29B,H29C), C29B(H29D,H29E,H29F)
;

loop_
_space_group_symop_operation_xyz
'x, y, z'
'-y+1/2, x+1/2, z+1/4'
'-x, -y, z+1/2'
'y+1/2, -x+1/2, z+3/4'
'x+1/2, -y+1/2, -z+3/4'
'-x+1/2, y+1/2, -z+1/4'
'y, x, -z'
'-y, -x, -z+1/2'

loop_
_atom_site_label
_atom_site_type_symbol
_atom_site_fract_x
_atom_site_fract_y
_atom_site_fract_z
_atom_site_U_iso_or_equiv
_atom_site_adp_type
_atom_site_occupancy
_atom_site_site_symmetry_order
_atom_site_calc_flag
_atom_site_refinement_flags_posn
_atom_site_refinement_flags_adp
_atom_site_refinement_flags_occupancy
_atom_site_disorder_assembly
_atom_site_disorder_group
Sr1 Sr 0.44809(2) 0.03927(2) 0.55208(3) 0.01264(13) Uani 1 1 d . . . . .
O1 O 0.3108(2) 0.30285(19) 0.3630(3) 0.0280(9) Uani 1 1 d . . . . .
O2 O 0.35059(17) 0.09547(18) 0.4756(2) 0.0170(8) Uani 1 1 d . . . . .
O3 O 0.48830(17) 0.12504(17) 0.4331(2) 0.0150(7) Uani 1 1 d . . . . .
O4 O 0.43787(18) 0.13701(17) 0.3020(2) 0.0199(8) Uani 1 1 d . . . . .
N1 N 0.3326(2) 0.1962(2) 0.4094(3) 0.0167(9) Uani 1 1 d . . . . .
C1 C 0.2891(3) 0.2473(3) 0.3784(4) 0.0224(12) Uani 1 1 d . . . . .
C2 C 0.2180(3) 0.2284(3) 0.3670(4) 0.0225(12) Uani 1 1 d . . . . .
C3 C 0.1961(3) 0.1627(3) 0.3863(4) 0.0213(12) Uani 1 1 d . . . . .
C4 C 0.2408(3) 0.1148(3) 0.4228(4) 0.0192(11) Uani 1 1 d . . . . .
C5 C 0.3108(2) 0.1332(3) 0.4385(3) 0.0163(10) Uani 1 1 d . . . . .
C6 C 0.1734(3) 0.2755(3) 0.3332(4) 0.0273(14) Uani 1 1 d . . . . .
H6 H 0.1880 0.3198 0.3205 0.033 Uiso 1 1 calc R . . . .
C7 C 0.1062(3) 0.2571(3) 0.3181(4) 0.0338(16) Uani 1 1 d . . . . .
H7 H 0.0756 0.2893 0.2955 0.041 Uiso 1 1 calc R . . . .
C8 C 0.0844(3) 0.1934(3) 0.3356(4) 0.0337(15) Uani 1 1 d . . . . .
H8 H 0.0390 0.1819 0.3242 0.040 Uiso 1 1 calc R . . . .
C9 C 0.1281(3) 0.1446(3) 0.3703(4) 0.0268(13) Uani 1 1 d . . . . .
C10 C 0.1079(3) 0.0784(3) 0.3905(4) 0.0331(15) Uani 1 1 d . . . . .
H10 H 0.0629 0.0654 0.3793 0.040 Uiso 1 1 calc R . . . .
C11 C 0.1521(3) 0.0320(3) 0.4262(4) 0.0305(14) Uani 1 1 d . . . . .
H11 H 0.1375 -0.0122 0.4395 0.037 Uiso 1 1 calc R . . . .
C12 C 0.2194(3) 0.0512(3) 0.4426(4) 0.0233(11) Uani 1 1 d . . . . .
H12 H 0.2499 0.0197 0.4674 0.028 Uiso 1 1 calc R . . . .
C13 C 0.4048(3) 0.2126(3) 0.4174(3) 0.0170(11) Uani 1 1 d . . . . .
H13 H 0.4134 0.2512 0.3765 0.020 Uiso 1 1 calc R . . . .
C14 C 0.4213(3) 0.2364(3) 0.5111(3) 0.0202(12) Uani 1 1 d . . . . .
H14A H 0.3980 0.2787 0.5229 0.030 Uiso 1 1 calc GR . . . .
H14B H 0.4698 0.2434 0.5164 0.030 Uiso 1 1 calc GR . . . .
H14C H 0.4069 0.2026 0.5545 0.030 Uiso 1 1 calc GR . . . .
C15 C 0.4467(2) 0.1531(2) 0.3819(3) 0.0148(10) Uani 1 1 d . . . . .
O5A_a O 0.7756(5) 0.0636(6) 0.6508(7) 0.042(3) Uiso 0.522(9) 1 d . . . A 1
O6A_a O 0.5779(5) 0.1550(5) 0.7368(7) 0.021(3) Uiso 0.522(9) 1 d . . . A 1
O7A_a O 0.53330(16) 0.00099(17) 0.6865(2) 0.0175(8) Uani 0.522(9) 1 d . . . A 1
O8A_a O 0.56867(17) 0.07222(19) 0.5841(2) 0.0213(8) Uani 0.522(9) 1 d . . . A 1
N2A_a N 0.6749(4) 0.1083(4) 0.6864(6) 0.0154(13) Uiso 0.522(9) 1 d . . . A 1
C16A_a C 0.7417(6) 0.1138(7) 0.6581(9) 0.024(3) Uiso 0.522(9) 1 d . . . A 1
C17A_a C 0.7648(5) 0.1825(6) 0.6332(7) 0.0186(17) Uiso 0.522(9) 1 d . . . A 1
C18A_a C 0.7216(6) 0.2373(6) 0.6375(6) 0.012(2) Uiso 0.522(9) 1 d . . . A 1
C19A_a C 0.6549(6) 0.2306(5) 0.6686(7) 0.017(2) Uiso 0.522(9) 1 d . . . A 1
C20A_a C 0.6322(6) 0.1637(5) 0.7003(7) 0.012(2) Uiso 0.522(9) 1 d . . . A 1
C21A_a C 0.8303(6) 0.1902(6) 0.6049(8) 0.030(3) Uiso 0.522(9) 1 d . . . A 1
H21A_a H 0.8601 0.1531 0.6037 0.036 Uiso 0.522(9) 1 calc R . . A 1
C22A_a C 0.8522(7) 0.2552(6) 0.5776(8) 0.031(3) Uiso 0.522(9) 1 d . . . A 1
H22A_a H 0.8971 0.2613 0.5580 0.037 Uiso 0.522(9) 1 calc R . . A 1
C23A_a C 0.8081(6) 0.3109(7) 0.5792(7) 0.020(3) Uiso 0.522(9) 1 d . . . A 1
H23A_a H 0.8229 0.3539 0.5607 0.024 Uiso 0.522(9) 1 calc R . . A 1
C24A_a C 0.7436(6) 0.3013(6) 0.6079(8) 0.028(3) Uiso 0.522(9) 1 d . . . A 1
C25A_a C 0.6959(6) 0.3553(6) 0.6082(8) 0.029(3) Uiso 0.522(9) 1 d . . . A 1
H25A_a H 0.7093 0.3976 0.5850 0.035 Uiso 0.522(9) 1 calc R . . A 1
C26A_a C 0.6313(7) 0.3487(6) 0.6405(9) 0.033(3) Uiso 0.522(9) 1 d . . . A 1
H26A_a H 0.6011 0.3854 0.6434 0.039 Uiso 0.522(9) 1 calc R . . A 1
C27A_a C 0.6132(7) 0.2838(5) 0.6690(8) 0.027(3) Uiso 0.522(9) 1 d . . . A 1
H27A_a H 0.5687 0.2771 0.6898 0.032 Uiso 0.522(9) 1 calc R . . A 1
C28A_a C 0.6462(5) 0.0410(5) 0.6990(8) 0.0179(15) Uiso 0.522(9) 1 d . . . A 1
H28A_a H 0.6756 0.0092 0.6654 0.022 Uiso 0.522(9) 1 calc R . . A 1
C29A_a C 0.6484(7) 0.0195(6) 0.7952(8) 0.0214(16) Uiso 0.522(9) 1 d . . . A 1
H29A_a H 0.6947 0.0215 0.8170 0.032 Uiso 0.522(9) 1 calc GR . . A 1
H29B_a H 0.6317 -0.0266 0.8004 0.032 Uiso 0.522(9) 1 calc GR . . A 1
H29C_a H 0.6202 0.0494 0.8310 0.032 Uiso 0.522(9) 1 calc GR . . A 1
C30A_a C 0.5769(11) 0.0385(17) 0.6538(16) 0.0184(14) Uiso 0.522(9) 1 d . . . A 1
O5B_b O 0.7678(6) 0.0899(7) 0.6557(8) 0.036(3) Uiso 0.478(9) 1 d . . . A 2
O6B_b O 0.5625(6) 0.1623(5) 0.7430(7) 0.024(3) Uiso 0.478(9) 1 d . . . A 2
O7B_b O 0.53330(16) 0.00099(17) 0.6865(2) 0.0175(8) Uani 0.478(9) 1 d . . . A 2
O8B_b O 0.56867(17) 0.07222(19) 0.5841(2) 0.0213(8) Uani 0.478(9) 1 d . . . A 2
N2B_b N 0.6626(5) 0.1265(5) 0.6925(7) 0.0154(13) Uiso 0.478(9) 1 d . . . A 2
C16B_b C 0.7293(6) 0.1373(7) 0.6613(8) 0.023(3) Uiso 0.478(9) 1 d . . . A 2
C17B_b C 0.7444(6) 0.2089(7) 0.6381(8) 0.0186(17) Uiso 0.478(9) 1 d . . . A 2
C18B_b C 0.6958(6) 0.2587(6) 0.6425(8) 0.024(3) Uiso 0.478(9) 1 d . . . A 2
C19B_b C 0.6303(7) 0.2445(6) 0.6744(8) 0.024(3) Uiso 0.478(9) 1 d . . . A 2
C20B_b C 0.6141(7) 0.1766(6) 0.7064(10) 0.026(4) Uiso 0.478(9) 1 d . . . A 2
C21B_b C 0.8099(6) 0.2216(7) 0.6082(9) 0.031(3) Uiso 0.478(9) 1 d . . . A 2
H21B_b H 0.8420 0.1865 0.6063 0.037 Uiso 0.478(9) 1 calc R . . A 2
C22B_b C 0.8275(7) 0.2868(7) 0.5812(7) 0.016(3) Uiso 0.478(9) 1 d . . . A 2
H22B_b H 0.8719 0.2969 0.5627 0.019 Uiso 0.478(9) 1 calc R . . A 2
C23B_b C 0.7772(7) 0.3372(7) 0.5823(9) 0.034(3) Uiso 0.478(9) 1 d . . . A 2
H23B_b H 0.7881 0.3812 0.5627 0.041 Uiso 0.478(9) 1 calc R . . A 2
C24B_b C 0.7137(7) 0.3238(7) 0.6107(9) 0.029(3) Uiso 0.478(9) 1 d . . . A 2
C25B_b C 0.6583(8) 0.3700(7) 0.6124(10) 0.040(4) Uiso 0.478(9) 1 d . . . A 2
H25B_b H 0.6664 0.4135 0.5891 0.048 Uiso 0.478(9) 1 calc R . . A 2
C26B_b C 0.5945(8) 0.3574(7) 0.6444(11) 0.047(4) Uiso 0.478(9) 1 d . . . A 2
H26B_b H 0.5609 0.3911 0.6456 0.057 Uiso 0.478(9) 1 calc R . . A 2
C27B_b C 0.5825(8) 0.2925(6) 0.6750(9) 0.032(3) Uiso 0.478(9) 1 d . . . A 2
H27B_b H 0.5392 0.2816 0.6970 0.038 Uiso 0.478(9) 1 calc R . . A 2
C28B_b C 0.6422(6) 0.0553(6) 0.7062(9) 0.0179(15) Uiso 0.478(9) 1 d . . . A 2
H28B_b H 0.6774 0.0271 0.6769 0.022 Uiso 0.478(9) 1 calc R . . A 2
C29B_b C 0.6403(7) 0.0342(7) 0.8046(8) 0.0214(16) Uiso 0.478(9) 1 d . . . A 2
H29D_b H 0.6848 0.0403 0.8311 0.032 Uiso 0.478(9) 1 calc GR . . A 2
H29E_b H 0.6273 -0.0131 0.8088 0.032 Uiso 0.478(9) 1 calc GR . . A 2
H29F_b H 0.6077 0.0618 0.8367 0.032 Uiso 0.478(9) 1 calc GR . . A 2
C30B_b C 0.5762(12) 0.0414(18) 0.6560(17) 0.0184(14) Uiso 0.478(9) 1 d . . . A 2
O9 O 0.4381(2) 0.13079(19) 0.6751(2) 0.0215(9) Uani 1 1 d D . . . .
D9A D 0.4757(17) 0.148(3) 0.683(4) 0.032 Uiso 1 1 d DR . . . .
D9B D 0.429(3) 0.108(3) 0.720(3) 0.032 Uiso 1 1 d DR . . . .
O1S O 0.4140(5) 0.3913(5) 0.3449(8) 0.075 Uiso 0.686(11) 1 d . . . . .
O2S O 0.3951(7) 0.4681(7) 0.2013(9) 0.075 Uiso 0.511(13) 1 d . . . . .
O3S O 0.4782(10) 0.4417(10) -0.0418(13) 0.075 Uiso 0.376(14) 1 d . . . . .
O4S O 0.5066(11) 0.5568(11) 0.2100(15) 0.075 Uiso 0.297(12) 1 d . . . . .
O5S O 0.4491(6) 0.4491(6) 0.5000 0.075 Uiso 0.542(18) 2 d S T P . .
O6S O 0.4248(11) 0.3974(11) 0.4094(17) 0.075 Uiso 0.314(11) 1 d . . . . .
O7S O 0.4019(12) 0.4619(13) 0.1170(17) 0.075 Uiso 0.273(13) 1 d . . . . .
O8S O 0.4150(14) 0.4408(15) 0.0243(17) 0.075 Uiso 0.260(14) 1 d . . . . .

loop_
_atom_site_aniso_label
_atom_site_aniso_U_11
_atom_site_aniso_U_22
_atom_site_aniso_U_33
_atom_site_aniso_U_23
_atom_site_aniso_U_13
_atom_site_aniso_U_12
Sr1 0.0138(2) 0.0143(2) 0.00988(19) 0.00108(17) 0.00024(17) -0.00080(18)
O1 0.036(3) 0.017(2) 0.032(2) 0.0015(18) -0.0011(19) 0.0090(18)
O2 0.0117(17) 0.0213(19) 0.0181(18) 0.0040(15) 0.0007(14) 0.0013(14)
O3 0.0136(17) 0.0175(18) 0.0141(17) 0.0019(14) -0.0009(14) 0.0009(14)
O4 0.0211(19) 0.0229(18) 0.0157(18) -0.0037(15) -0.0008(15) 0.0057(15)
N1 0.020(2) 0.017(2) 0.014(2) -0.0021(18) 0.0026(18) 0.0054(18)
C1 0.027(3) 0.025(3) 0.015(2) -0.005(2) 0.005(2) 0.013(2)
C2 0.025(3) 0.028(3) 0.015(3) -0.009(2) -0.002(2) 0.011(2)
C3 0.021(3) 0.028(3) 0.015(3) -0.008(2) -0.001(2) 0.009(2)
C4 0.015(3) 0.027(3) 0.015(3) -0.005(2) 0.000(2) 0.003(2)
C5 0.016(3) 0.019(3) 0.013(2) -0.004(2) 0.001(2) 0.002(2)
C6 0.033(3) 0.033(3) 0.016(3) -0.007(2) -0.003(2) 0.018(3)
C7 0.031(3) 0.052(4) 0.019(3) -0.009(3) -0.007(3) 0.024(3)
C8 0.022(3) 0.049(4) 0.029(3) -0.013(3) -0.007(3) 0.011(3)
C9 0.020(3) 0.041(4) 0.020(3) -0.009(3) -0.004(2) 0.009(3)
C10 0.021(3) 0.045(4) 0.034(3) -0.013(3) -0.003(3) 0.000(3)
C11 0.025(3) 0.034(3) 0.032(3) -0.003(3) 0.001(2) -0.001(3)
C12 0.019(3) 0.028(3) 0.023(3) -0.003(3) 0.000(2) -0.001(2)
C13 0.017(3) 0.016(3) 0.017(3) 0.003(2) 0.002(2) 0.000(2)
C14 0.024(3) 0.017(3) 0.020(3) -0.003(2) 0.003(2) -0.002(2)
C15 0.014(2) 0.015(2) 0.015(2) 0.0028(19) 0.003(2) -0.005(2)
O7A_a 0.0142(18) 0.0202(18) 0.0181(17) 0.0019(14) -0.0003(14) -0.0018(15)
O8A_a 0.0179(19) 0.033(2) 0.0133(17) 0.0035(15) 0.0003(14) -0.0056(16)
O7B_b 0.0142(18) 0.0202(18) 0.0181(17) 0.0019(14) -0.0003(14) -0.0018(15)
O8B_b 0.0179(19) 0.033(2) 0.0133(17) 0.0035(15) 0.0003(14) -0.0056(16)
O9 0.031(2) 0.021(2) 0.0128(18) 0.0034(14) -0.0019(16) -0.0001(17)

loop_
_atom_type_symbol
_atom_type_description
_atom_type_scat_dispersion_real
_atom_type_scat_dispersion_imag
_atom_type_scat_source
C C 0.0033 0.0016 'International Tables Vol C Tables 4.2.6.8 and 6.1.1.4'
D D 0.0000 0.0000 'International Tables Vol C Tables 4.2.6.8 and 6.1.1.4'
H H 0.0000 0.0000 'International Tables Vol C Tables 4.2.6.8 and 6.1.1.4'
N N 0.0061 0.0033 'International Tables Vol C Tables 4.2.6.8 and 6.1.1.4'
O O 0.0106 0.0060 'International Tables Vol C Tables 4.2.6.8 and 6.1.1.4'
Sr Sr -1.5307 3.2498 'International Tables Vol C Tables 4.2.6.8 and 6.1.1.4'

loop_
_geom_angle_atom_site_label_1
_geom_angle_atom_site_label_2
_geom_angle_atom_site_label_3
_geom_angle
_geom_angle_site_symmetry_1
_geom_angle_site_symmetry_3
O2 Sr1 O3 68.51(11) . .
O2 Sr1 O3 94.71(11) . 2_545
O2 Sr1 O4 81.05(11) . 2_545
O2 Sr1 O8A_a 134.56(12) . .
O2 Sr1 O9 87.13(12) . .
O2 Sr1 D9B 94.6(12) . .
O3 Sr1 O3 158.66(9) . 2_545
O3 Sr1 O4 134.63(11) . 2_545
O3 Sr1 O9 92.70(11) . .
O3 Sr1 D9B 57.7(7) 2_545 .
O3 Sr1 D9B 108.9(7) . .
O4 Sr1 O3 49.62(10) 2_545 2_545
O4 Sr1 D9B 106.2(8) 2_545 .
O7A_a Sr1 O2 105.66(11) 4_554 .
O7A_a Sr1 O3 77.01(11) 4_554 .
O7A_a Sr1 O3 121.67(11) 4_554 2_545
O7A_a Sr1 O4 80.01(11) 4_554 2_545
O7A_a Sr1 O8A_a 83.12(12) 4_554 .
O7A_a Sr1 O9 158.83(12) 4_554 .
O7A_a Sr1 D9B 159.6(12) 4_554 .
O8A_a Sr1 O3 118.79(11) . 2_545
O8A_a Sr1 O3 70.51(10) . .
O8A_a Sr1 O4 143.84(12) . 2_545
O8A_a Sr1 O9 75.96(12) . .
O8A_a Sr1 D9B 80.7(11) . .
O7B_b Sr1 O2 105.66(11) 4_554 .
O7B_b Sr1 O3 121.67(11) 4_554 2_545
O7B_b Sr1 O3 77.01(11) 4_554 .
O7B_b Sr1 O4 80.01(11) 4_554 2_545
O7B_b Sr1 O9 158.83(12) 4_554 .
O7B_b Sr1 D9B 159.6(12) 4_554 .
O9 Sr1 O3 72.70(11) . 2_545
O9 Sr1 O4 119.26(12) . 2_545
O9 Sr1 D9B 16.3(7) . .
C5 O2 Sr1 168.0(4) . .
Sr1 O3 Sr1 105.31(12) . 4_554
C15 O3 Sr1 120.4(3) . .
C15 O3 Sr1 92.7(3) . 4_554
C15 O4 Sr1 93.2(3) . 4_554
C1 N1 C13 117.5(4) . .
C5 N1 C1 123.9(4) . .
C5 N1 C13 118.4(4) . .
O1 C1 N1 120.1(5) . .
O1 C1 C2 123.6(5) . .
N1 C1 C2 116.2(5) . .
C3 C2 C1 120.7(5) . .
C6 C2 C1 119.0(5) . .
C6 C2 C3 120.3(5) . .
C2 C3 C4 120.7(5) . .
C2 C3 C9 119.8(5) . .
C4 C3 C9 119.5(5) . .
C3 C4 C5 119.6(5) . .
C12 C4 C3 120.7(5) . .
C12 C4 C5 119.7(5) . .
O2 C5 N1 119.4(4) . .
O2 C5 C4 122.4(5) . .
N1 C5 C4 118.2(4) . .
C2 C6 H6 120.3 . .
C2 C6 C7 119.4(6) . .
C7 C6 H6 120.3 . .
C6 C7 H7 119.5 . .
C8 C7 C6 121.0(5) . .
C8 C7 H7 119.5 . .
C7 C8 H8 119.5 . .
C7 C8 C9 121.1(6) . .
C9 C8 H8 119.5 . .
C8 C9 C3 118.4(6) . .
C8 C9 C10 123.3(6) . .
C10 C9 C3 118.2(5) . .
C9 C10 H10 119.1 . .
C11 C10 C9 121.7(6) . .
C11 C10 H10 119.1 . .
C10 C11 H11 120.4 . .
C10 C11 C12 119.3(6) . .
C12 C11 H11 120.4 . .
C4 C12 C11 120.5(5) . .
C4 C12 H12 119.8 . .
C11 C12 H12 119.8 . .
N1 C13 H13 106.7 . .
N1 C13 C14 110.8(4) . .
N1 C13 C15 109.1(4) . .
C14 C13 H13 106.7 . .
C14 C13 C15 116.2(4) . .
C15 C13 H13 106.7 . .
C13 C14 H14A 109.5 . .
C13 C14 H14B 109.5 . .
C13 C14 H14C 109.5 . .
H14A C14 H14B 109.5 . .
H14A C14 H14C 109.5 . .
H14B C14 H14C 109.5 . .
O3 C15 C13 119.2(4) . .
O4 C15 O3 124.1(4) . .
O4 C15 C13 116.7(4) . .
C30A_a O7A_a Sr1 158.7(14) . 2_545
C30A_a O8A_a Sr1 98.2(6) . .
C16A_a N2A_a C20A_a 123.7(9) . .
C16A_a N2A_a C28A_a 118.7(9) . .
C20A_a N2A_a C28A_a 117.5(8) . .
O5A_a C16A_a N2A_a 119.4(10) . .
O5A_a C16A_a C17A_a 124.4(11) . .
N2A_a C16A_a C17A_a 116.1(11) . .
C18A_a C17A_a C16A_a 121.2(9) . .
C21A_a C17A_a C16A_a 118.0(11) . .
C21A_a C17A_a C18A_a 120.7(9) . .
C17A_a C18A_a C19A_a 121.5(8) . .
C17A_a C18A_a C24A_a 120.0(9) . .
C19A_a C18A_a C24A_a 118.5(11) . .
C18A_a C19A_a C20A_a 118.4(10) . .
C27A_a C19A_a C18A_a 120.5(9) . .
C27A_a C19A_a C20A_a 121.1(10) . .
O6A_a C20A_a N2A_a 119.2(9) . .
O6A_a C20A_a C19A_a 122.6(11) . .
N2A_a C20A_a C19A_a 118.2(9) . .
C17A_a C21A_a H21A_a 120.7 . .
C17A_a C21A_a C22A_a 118.6(11) . .
C22A_a C21A_a H21A_a 120.7 . .
C21A_a C22A_a H22A_a 119.5 . .
C23A_a C22A_a C21A_a 121.1(11) . .
C23A_a C22A_a H22A_a 119.5 . .
C22A_a C23A_a H23A_a 120.7 . .
C24A_a C23A_a C22A_a 118.7(11) . .
C24A_a C23A_a H23A_a 120.7 . .
C18A_a C24A_a C25A_a 117.9(11) . .
C23A_a C24A_a C18A_a 120.9(11) . .
C23A_a C24A_a C25A_a 121.2(10) . .
C24A_a C25A_a H25A_a 118.4 . .
C26A_a C25A_a C24A_a 123.1(11) . .
C26A_a C25A_a H25A_a 118.4 . .
C25A_a C26A_a H26A_a 122.2 . .
C25A_a C26A_a C27A_a 115.7(12) . .
C27A_a C26A_a H26A_a 122.2 . .
C19A_a C27A_a C26A_a 124.2(12) . .
C19A_a C27A_a H27A_a 117.9 . .
C26A_a C27A_a H27A_a 117.9 . .
N2A_a C28A_a H28A_a 106.6 . .
N2A_a C28A_a C29A_a 111.8(9) . .
N2A_a C28A_a C30A_a 108.8(11) . .
C29A_a C28A_a H28A_a 106.6 . .
C29A_a C28A_a C30A_a 116.0(11) . .
C30A_a C28A_a H28A_a 106.6 . .
C28A_a C29A_a H29A_a 109.5 . .
C28A_a C29A_a H29B_a 109.5 . .
C28A_a C29A_a H29C_a 109.5 . .
H29A_a C29A_a H29B_a 109.5 . .
H29A_a C29A_a H29C_a 109.5 . .
H29B_a C29A_a H29C_a 109.5 . .
O7A_a C30A_a O8A_a 123.9(11) . .
O7A_a C30A_a C28A_a 118.2(10) . .
O8A_a C30A_a C28A_a 117.9(10) . .
C16B_b N2B_b C28B_b 116.3(10) . .
C20B_b N2B_b C16B_b 125.7(10) . .
C20B_b N2B_b C28B_b 118.0(9) . .
O5B_b C16B_b N2B_b 119.5(11) . .
O5B_b C16B_b C17B_b 126.6(11) . .
N2B_b C16B_b C17B_b 114.0(11) . .
C18B_b C17B_b C16B_b 122.0(10) . .
C18B_b C17B_b C21B_b 122.4(11) . .
C21B_b C17B_b C16B_b 115.6(12) . .
C17B_b C18B_b C19B_b 121.0(10) . .
C17B_b C18B_b C24B_b 117.4(11) . .
C19B_b C18B_b C24B_b 121.6(11) . .
C18B_b C19B_b C20B_b 119.7(12) . .
C27B_b C19B_b C18B_b 120.7(11) . .
C27B_b C19B_b C20B_b 119.6(11) . .
O6B_b C20B_b N2B_b 119.2(11) . .
O6B_b C20B_b C19B_b 123.8(12) . .
N2B_b C20B_b C19B_b 117.0(11) . .
C17B_b C21B_b H21B_b 120.3 . .
C17B_b C21B_b C22B_b 119.4(13) . .
C22B_b C21B_b H21B_b 120.3 . .
C21B_b C22B_b H22B_b 120.8 . .
C21B_b C22B_b C23B_b 118.4(11) . .
C23B_b C22B_b H22B_b 120.8 . .
C22B_b C23B_b H23B_b 119.3 . .
C24B_b C23B_b C22B_b 121.4(13) . .
C24B_b C23B_b H23B_b 119.3 . .
C18B_b C24B_b C25B_b 112.6(11) . .
C23B_b C24B_b C18B_b 121.0(13) . .
C23B_b C24B_b C25B_b 126.4(13) . .
C24B_b C25B_b H25B_b 116.7 . .
C26B_b C25B_b C24B_b 126.7(13) . .
C26B_b C25B_b H25B_b 116.7 . .
C25B_b C26B_b H26B_b 121.9 . .
C25B_b C26B_b C27B_b 116.1(14) . .
C27B_b C26B_b H26B_b 121.9 . .
C19B_b C27B_b C26B_b 122.3(14) . .
C19B_b C27B_b H27B_b 118.9 . .
C26B_b C27B_b H27B_b 118.9 . .
N2B_b C28B_b H28B_b 106.5 . .
N2B_b C28B_b C29B_b 113.6(10) . .
N2B_b C28B_b C30B_b 109.7(13) . .
C29B_b C28B_b H28B_b 106.5 . .
C29B_b C28B_b C30B_b 113.5(11) . .
C30B_b C28B_b H28B_b 106.5 . .
C28B_b C29B_b H29D_b 109.5 . .
C28B_b C29B_b H29E_b 109.5 . .
C28B_b C29B_b H29F_b 109.5 . .
H29D_b C29B_b H29E_b 109.5 . .
H29D_b C29B_b H29F_b 109.5 . .
H29E_b C29B_b H29F_b 109.5 . .
Sr1 O9 D9A 109(5) . .
Sr1 O9 D9B 103(4) . .
D9A O9 D9B 107(5) . .

loop_
_geom_bond_atom_site_label_1
_geom_bond_atom_site_label_2
_geom_bond_distance
_geom_bond_site_symmetry_2
Sr1 O2 2.521(3) .
Sr1 O3 2.598(3) .
Sr1 O3 2.648(3) 2_545
Sr1 O4 2.641(3) 2_545
Sr1 O7A_a 2.492(3) 4_554
Sr1 O8A_a 2.540(3) .
Sr1 O7B_b 2.492(3) 4_554
Sr1 O9 2.602(4) .
Sr1 D9B 2.90(6) .
O1 C1 1.212(7) .
O2 C5 1.228(6) .
O3 Sr1 2.648(3) 4_554
O3 C15 1.260(6) .
O4 Sr1 2.641(3) 4_554
O4 C15 1.252(6) .
N1 C1 1.418(7) .
N1 C5 1.398(6) .
N1 C13 1.482(6) .
C1 C2 1.478(8) .
C2 C3 1.411(8) .
C2 C6 1.390(8) .
C3 C4 1.418(7) .
C3 C9 1.424(8) .
C4 C5 1.462(7) .
C4 C12 1.372(8) .
C6 H6 0.9500 .
C6 C7 1.408(9) .
C7 H7 0.9500 .
C7 C8 1.368(9) .
C8 H8 0.9500 .
C8 C9 1.407(8) .
C9 C10 1.413(9) .
C10 H10 0.9500 .
C10 C11 1.385(9) .
C11 H11 0.9500 .
C11 C12 1.418(7) .
C12 H12 0.9500 .
C13 H13 1.0000 .
C13 C14 1.518(7) .
C13 C15 1.547(7) .
C14 H14A 0.9800 .
C14 H14B 0.9800 .
C14 H14C 0.9800 .
O5A_a C16A_a 1.215(16) .
O6A_a C20A_a 1.226(13) .
O7A_a Sr1 2.492(3) 2_545
O7A_a C30A_a 1.248(12) .
O8A_a C30A_a 1.253(12) .
N2A_a C16A_a 1.405(13) .
N2A_a C20A_a 1.411(13) .
N2A_a C28A_a 1.472(11) .
C16A_a C17A_a 1.492(14) .
C17A_a C18A_a 1.394(13) .
C17A_a C21A_a 1.383(13) .
C18A_a C19A_a 1.416(13) .
C18A_a C24A_a 1.422(13) .
C19A_a C20A_a 1.487(11) .
C19A_a C27A_a 1.349(14) .
C21A_a H21A_a 0.9500 .
C21A_a C22A_a 1.429(14) .
C22A_a H22A_a 0.9500 .
C22A_a C23A_a 1.418(14) .
C23A_a H23A_a 0.9500 .
C23A_a C24A_a 1.370(14) .
C24A_a C25A_a 1.439(15) .
C25A_a H25A_a 0.9500 .
C25A_a C26A_a 1.382(15) .
C26A_a H26A_a 0.9500 .
C26A_a C27A_a 1.411(14) .
C27A_a H27A_a 0.9500 .
C28A_a H28A_a 1.0000 .
C28A_a C29A_a 1.504(13) .
C28A_a C30A_a 1.540(14) .
C29A_a H29A_a 0.9800 .
C29A_a H29B_a 0.9800 .
C29A_a H29C_a 0.9800 .
O5B_b C16B_b 1.221(15) .
O6B_b C20B_b 1.201(15) .
N2B_b C16B_b 1.427(12) .
N2B_b C20B_b 1.406(14) .
N2B_b C28B_b 1.493(12) .
C16B_b C17B_b 1.501(15) .
C17B_b C18B_b 1.391(14) .
C17B_b C21B_b 1.404(15) .
C18B_b C19B_b 1.419(15) .
C18B_b C24B_b 1.428(14) .
C19B_b C20B_b 1.474(13) .
C19B_b C27B_b 1.352(16) .
C21B_b H21B_b 0.9500 .
C21B_b C22B_b 1.407(15) .
C22B_b H22B_b 0.9500 .
C22B_b C23B_b 1.420(15) .
C23B_b H23B_b 0.9500 .
C23B_b C24B_b 1.364(15) .
C24B_b C25B_b 1.439(16) .
C25B_b H25B_b 0.9500 .
C25B_b C26B_b 1.383(17) .
C26B_b H26B_b 0.9500 .
C26B_b C27B_b 1.396(15) .
C27B_b H27B_b 0.9500 .
C28B_b H28B_b 1.0000 .
C28B_b C29B_b 1.533(13) .
C28B_b C30B_b 1.541(14) .
C29B_b H29D_b 0.9800 .
C29B_b H29E_b 0.9800 .
C29B_b H29F_b 0.9800 .
O9 D9A 0.83(2) .
O9 D9B 0.83(2) .

loop_
_geom_torsion_atom_site_label_1
_geom_torsion_atom_site_label_2
_geom_torsion_atom_site_label_3
_geom_torsion_atom_site_label_4
_geom_torsion
_geom_torsion_site_symmetry_1
Sr1 O2 C5 N1 10.0(19) .
Sr1 O2 C5 C4 -170.3(13) .
Sr1 O3 C15 O4 6.5(5) 4_554
Sr1 O3 C15 O4 -103.0(5) .
Sr1 O3 C15 C13 -171.5(4) 4_554
Sr1 O3 C15 C13 79.0(5) .
Sr1 O4 C15 O3 -6.5(5) 4_554
Sr1 O4 C15 C13 171.5(4) 4_554
Sr1 O7A_a C30A_a O8A_a -134.4(12) 2_545
Sr1 O7A_a C30A_a C28A_a 49(7) 2_545
Sr1 O8A_a C30A_a O7A_a 2(4) .
Sr1 O8A_a C30A_a C28A_a 179(3) .
O1 C1 C2 C3 -179.9(5) .
O1 C1 C2 C6 2.7(8) .
N1 C1 C2 C3 0.0(7) .
N1 C1 C2 C6 -177.4(5) .
N1 C13 C15 O3 -121.5(5) .
N1 C13 C15 O4 60.3(6) .
C1 N1 C5 O2 -170.0(5) .
C1 N1 C5 C4 10.3(7) .
C1 N1 C13 C14 93.2(5) .
C1 N1 C13 C15 -137.7(4) .
C1 C2 C3 C4 4.3(8) .
C1 C2 C3 C9 -176.6(5) .
C1 C2 C6 C7 177.0(5) .
C2 C3 C4 C5 -1.5(8) .
C2 C3 C4 C12 179.3(5) .
C2 C3 C9 C8 -0.3(8) .
C2 C3 C9 C10 -180.0(5) .
C2 C6 C7 C8 -0.4(9) .
C3 C2 C6 C7 -0.3(8) .
C3 C4 C5 O2 174.8(5) .
C3 C4 C5 N1 -5.5(7) .
C3 C4 C12 C11 0.5(8) .
C3 C9 C10 C11 0.9(9) .
C4 C3 C9 C8 178.8(5) .
C4 C3 C9 C10 -0.9(8) .
C5 N1 C1 O1 172.4(5) .
C5 N1 C1 C2 -7.5(7) .
C5 N1 C13 C14 -82.5(5) .
C5 N1 C13 C15 46.7(6) .
C5 C4 C12 C11 -178.7(5) .
C6 C2 C3 C4 -178.4(5) .
C6 C2 C3 C9 0.7(8) .
C6 C7 C8 C9 0.8(9) .
C7 C8 C9 C3 -0.5(9) .
C7 C8 C9 C10 179.2(6) .
C8 C9 C10 C11 -178.8(6) .
C9 C3 C4 C5 179.4(5) .
C9 C3 C4 C12 0.2(8) .
C9 C10 C11 C12 -0.2(9) .
C10 C11 C12 C4 -0.4(9) .
C12 C4 C5 O2 -6.0(8) .
C12 C4 C5 N1 173.7(5) .
C13 N1 C1 O1 -3.0(7) .
C13 N1 C1 C2 177.1(4) .
C13 N1 C5 O2 5.4(7) .
C13 N1 C5 C4 -174.4(4) .
C14 C13 C15 O3 4.6(7) .
C14 C13 C15 O4 -173.5(4) .
O5A_a C16A_a C17A_a C18A_a 175.5(11) .
O5A_a C16A_a C17A_a C21A_a -3.9(18) .
N2A_a C16A_a C17A_a C18A_a -0.6(16) .
N2A_a C16A_a C17A_a C21A_a 180.0(11) .
N2A_a C28A_a C30A_a O7A_a -149(3) .
N2A_a C28A_a C30A_a O8A_a 34(4) .
C16A_a N2A_a C20A_a O6A_a -169.9(11) .
C16A_a N2A_a C20A_a C19A_a 11.0(16) .
C16A_a N2A_a C28A_a C29A_a 97.5(12) .
C16A_a N2A_a C28A_a C30A_a -133.1(17) .
C16A_a C17A_a C18A_a C19A_a 2.4(15) .
C16A_a C17A_a C18A_a C24A_a -175.9(11) .
C16A_a C17A_a C21A_a C22A_a 177.5(11) .
C17A_a C18A_a C19A_a C20A_a 2.3(15) .
C17A_a C18A_a C19A_a C27A_a -177.5(11) .
C17A_a C18A_a C24A_a C23A_a -3.3(16) .
C17A_a C18A_a C24A_a C25A_a 176.0(10) .
C17A_a C21A_a C22A_a C23A_a 0.0(18) .
C18A_a C17A_a C21A_a C22A_a -1.9(17) .
C18A_a C19A_a C20A_a O6A_a 172.2(10) .
C18A_a C19A_a C20A_a N2A_a -8.7(15) .
C18A_a C19A_a C27A_a C26A_a -0.7(18) .
C18A_a C24A_a C25A_a C26A_a 3.9(18) .
C19A_a C18A_a C24A_a C23A_a 178.4(10) .
C19A_a C18A_a C24A_a C25A_a -2.3(15) .
C20A_a N2A_a C16A_a O5A_a 177.4(11) .
C20A_a N2A_a C16A_a C17A_a -6.3(16) .
C20A_a N2A_a C28A_a C29A_a -85.0(12) .
C20A_a N2A_a C28A_a C30A_a 44.4(19) .
C20A_a C19A_a C27A_a C26A_a 179.6(11) .
C21A_a C17A_a C18A_a C19A_a -178.3(11) .
C21A_a C17A_a C18A_a C24A_a 3.5(15) .
C21A_a C22A_a C23A_a C24A_a 0.3(17) .
C22A_a C23A_a C24A_a C18A_a 1.4(17) .
C22A_a C23A_a C24A_a C25A_a -177.9(11) .
C23A_a C24A_a C25A_a C26A_a -176.8(12) .
C24A_a C18A_a C19A_a C20A_a -179.4(10) .
C24A_a C18A_a C19A_a C27A_a 0.8(16) .
C24A_a C25A_a C26A_a C27A_a -3.7(19) .
C25A_a C26A_a C27A_a C19A_a 2.0(19) .
C27A_a C19A_a C20A_a O6A_a -8.1(17) .
C27A_a C19A_a C20A_a N2A_a 171.1(11) .
C28A_a N2A_a C16A_a O5A_a -5.2(17) .
C28A_a N2A_a C16A_a C17A_a 171.1(10) .
C28A_a N2A_a C20A_a O6A_a 12.7(15) .
C28A_a N2A_a C20A_a C19A_a -166.4(9) .
C29A_a C28A_a C30A_a O7A_a -22(4) .
C29A_a C28A_a C30A_a O8A_a 161(3) .
O5B_b C16B_b C17B_b C18B_b 176.5(13) .
O5B_b C16B_b C17B_b C21B_b -1.0(19) .
N2B_b C16B_b C17B_b C18B_b -3.3(17) .
N2B_b C16B_b C17B_b C21B_b 179.2(11) .
C16B_b N2B_b C20B_b O6B_b -171.0(13) .
C16B_b N2B_b C20B_b C19B_b 9(2) .
C16B_b N2B_b C28B_b C29B_b 104.2(13) .
C16B_b N2B_b C28B_b C30B_b -127.6(18) .
C16B_b C17B_b C18B_b C19B_b 3.7(19) .
C16B_b C17B_b C18B_b C24B_b -174.0(12) .
C16B_b C17B_b C21B_b C22B_b 177.2(11) .
C17B_b C18B_b C19B_b C20B_b 2.2(19) .
C17B_b C18B_b C19B_b C27B_b -177.2(13) .
C17B_b C18B_b C24B_b C23B_b -3.9(19) .
C17B_b C18B_b C24B_b C25B_b 175.8(12) .
C17B_b C21B_b C22B_b C23B_b -2.2(19) .
C18B_b C17B_b C21B_b C22B_b 0(2) .
C18B_b C19B_b C20B_b O6B_b 171.8(13) .
C18B_b C19B_b C20B_b N2B_b -8.2(19) .
C18B_b C19B_b C27B_b C26B_b 0(2) .
C18B_b C24B_b C25B_b C26B_b 3(2) .
C19B_b C18B_b C24B_b C23B_b 178.4(13) .
C19B_b C18B_b C24B_b C25B_b -2.0(19) .
C20B_b N2B_b C16B_b O5B_b 176.8(13) .
C20B_b N2B_b C16B_b C17B_b -3.3(18) .
C20B_b N2B_b C28B_b C29B_b -79.2(14) .
C20B_b N2B_b C28B_b C30B_b 49(2) .
C20B_b C19B_b C27B_b C26B_b -179.1(14) .
C21B_b C17B_b C18B_b C19B_b -179.0(12) .
C21B_b C17B_b C18B_b C24B_b 3.3(19) .
C21B_b C22B_b C23B_b C24B_b 2(2) .
C22B_b C23B_b C24B_b C18B_b 1(2) .
C22B_b C23B_b C24B_b C25B_b -178.1(13) .
C23B_b C24B_b C25B_b C26B_b -177.2(16) .
C24B_b C18B_b C19B_b C20B_b 179.9(12) .
C24B_b C18B_b C19B_b C27B_b 0(2) .
C24B_b C25B_b C26B_b C27B_b -3(2) .
C25B_b C26B_b C27B_b C19B_b 1(2) .
C27B_b C19B_b C20B_b O6B_b -9(2) .
C27B_b C19B_b C20B_b N2B_b 171.2(13) .
C28B_b N2B_b C16B_b O5B_b -6.9(17) .
C28B_b N2B_b C16B_b C17B_b 172.9(10) .
C28B_b N2B_b C20B_b O6B_b 12.8(19) .
C28B_b N2B_b C20B_b C19B_b -167.2(11) .
